data_7229608
loop_
_publ_author_name
'Huang, X. H.'
'Shi, L.'
'Ying, S. M.'
'Yan, G. Y.'
'Liu, L. H.'
'Sun, Y. Q.'
'Chen, Y. P.'

_publ_section_title
;
 Two lanthanide metal--organic frameworks as sensitive luminescent sensors
 for the detection of Cr2+ and Cr2O72&#x2212; in aqueous solutions
;
_journal_issue 2
_journal_name_full CrystEngComm
_journal_page_first 189
_journal_paper_doi 10.1039/C7CE01781B
_journal_volume 20
_journal_year 2018
_chemical_formula_sum 'C18 H11 N3 O9.5 Tb'
_chemical_formula_weight 580.22
_space_group_IT_number 14
_space_group_name_Hall '-P 2ybc'
_space_group_name_H-M_alt 'P 1 21/c 1'
_symmetry_cell_setting monoclinic
_symmetry_space_group_name_Hall '-P 2ybc'
_symmetry_space_group_name_H-M 'P 1 21/c 1'
_atom_sites_solution_hydrogens geom
_atom_sites_solution_primary direct
_atom_sites_solution_secondary difmap
_audit_creation_method SHELXL-97
_audit_update_record
;
2017-11-21 deposited with the CCDC.
2017-11-22 downloaded from the CCDC.
;
_cell_angle_alpha 90.00
_cell_angle_beta 123.870(6)
_cell_angle_gamma 90.00
_cell_formula_units_Z 4
_cell_length_a 14.3675(16)
_cell_length_b 8.2658(10)
_cell_length_c 18.6400(16)
_cell_measurement_reflns_used 6102
_cell_measurement_temperature 293(2)
_cell_measurement_theta_max 25.03
_cell_measurement_theta_min 2.62
_cell_volume 1838.0(4)
_computing_cell_refinement 'Bruker SMART'
_computing_data_collection 'Bruker SMART'
_computing_data_reduction 'Bruker SAINT'
_computing_molecular_graphics 'Bruker SHELXTL'
_computing_publication_material 'Bruker SHELXTL'
_computing_structure_refinement 'SHELXL-97 (Sheldrick, 1997)'
_computing_structure_solution 'SHELXS-97 (Sheldrick, 1990)'
_diffrn_ambient_temperature 293(2)
_diffrn_measured_fraction_theta_full 0.985
_diffrn_measured_fraction_theta_max 0.985
_diffrn_measurement_device_type 'Bruker Apex Duo'
_diffrn_measurement_method 'phi and omega scans'
_diffrn_radiation_monochromator graphite
_diffrn_radiation_source 'fine-focus sealed tube'
_diffrn_radiation_type MoK\a
_diffrn_radiation_wavelength 0.71073
_diffrn_reflns_av_R_equivalents 0.0183
_diffrn_reflns_av_sigmaI/netI 0.0237
_diffrn_reflns_limit_h_max 17
_diffrn_reflns_limit_h_min -11
_diffrn_reflns_limit_k_max 9
_diffrn_reflns_limit_k_min -9
_diffrn_reflns_limit_l_max 21
_diffrn_reflns_limit_l_min -22
_diffrn_reflns_number 7354
_diffrn_reflns_theta_full 24.97
_diffrn_reflns_theta_max 24.97
_diffrn_reflns_theta_min 2.20
_diffrn_standards_decay_% none
_diffrn_standards_interval_count none
_diffrn_standards_interval_time none
_diffrn_standards_number none
_exptl_absorpt_coefficient_mu 3.913
_exptl_absorpt_correction_T_max 0.1106
_exptl_absorpt_correction_T_min 0.0838
_exptl_absorpt_correction_type multi-scan
_exptl_absorpt_process_details SADABS-2014/2(Bruker,2004)
_exptl_crystal_colour yellow
_exptl_crystal_density_diffrn 2.097
_exptl_crystal_density_method 'not measured'
_exptl_crystal_description block
_exptl_crystal_F_000 1124
_exptl_crystal_size_max 0.2
_exptl_crystal_size_mid 0.18
_exptl_crystal_size_min 0.16
_refine_diff_density_max 0.806
_refine_diff_density_min -0.825
_refine_diff_density_rms 0.108
_refine_ls_extinction_method none
_refine_ls_goodness_of_fit_ref 1.086
_refine_ls_hydrogen_treatment mixed
_refine_ls_matrix_type full
_refine_ls_number_parameters 292
_refine_ls_number_reflns 3170
_refine_ls_number_restraints 0
_refine_ls_restrained_S_all 1.086
_refine_ls_R_factor_all 0.0289
_refine_ls_R_factor_gt 0.0272
_refine_ls_shift/su_max 0.044
_refine_ls_shift/su_mean 0.002
_refine_ls_structure_factor_coef Fsqd
_refine_ls_weighting_details 'calc w=1/[\s^2^(Fo^2^)+(0.0000P)^2^+15.2270P] where P=(Fo^2^+2Fc^2^)/3'
_refine_ls_weighting_scheme calc
_refine_ls_wR_factor_gt 0.0629
_refine_ls_wR_factor_ref 0.0636
_reflns_number_gt 3018
_reflns_number_total 3170
_reflns_threshold_expression >2sigma(I)
_cod_data_source_file c7ce01781b2.cif
_cod_data_source_block tb
_cod_depositor_comments
;
The following automatic conversions were performed:

'_exptl_absorpt_correction_type' value 'Multi-scan' changed to
'multi-scan' according to
/home/data/users/saulius/crontab/automatic-downloads/rss-feeds/RSC/lib/dictionaries/cif_core.dic
dictionary named 'cif_core.dic' version 2.4.2 from 2011-04-26.

Automatic conversion script
Id: cif_fix_values 4973 2017-02-22 13:04:09Z antanas 

 Adding full bibliography for 7229607--7229608.cif.
;
_cod_original_cell_volume 1838.0(3)
_cod_original_sg_symbol_H-M P21/c
_cod_original_formula_sum 'C18 H11 N3 O9.50 Tb'
_cod_database_code 7229608

loop_
_symmetry_equiv_pos_as_xyz
'x, y, z'
'-x, y+1/2, -z+1/2'
'-x, -y, -z'
'x, -y-1/2, z-1/2'

loop_
_atom_site_label
_atom_site_type_symbol
_atom_site_fract_x
_atom_site_fract_y
_atom_site_fract_z
_atom_site_U_iso_or_equiv
_atom_site_adp_type
_atom_site_occupancy
_atom_site_symmetry_multiplicity
_atom_site_calc_flag
_atom_site_refinement_flags
Tb1 Tb -0.525136(18) -0.57198(3) -0.793176(14) 0.01266(8) Uani 1 1 d .
O5 O -0.3990(3) -0.6977(5) -0.6575(2) 0.0251(9) Uani 1 1 d .
O4 O -0.6039(3) -0.8290(4) -0.7885(2) 0.0162(7) Uani 1 1 d .
O3 O -0.6670(3) -1.0180(5) -0.7448(2) 0.0236(8) Uani 1 1 d .
O6 O -0.4557(3) -0.8826(5) -0.6038(2) 0.0262(9) Uani 1 1 d .
O7 O -0.4762(3) -0.7424(5) -0.3568(2) 0.0224(8) Uani 1 1 d .
O8 O -0.4024(3) -0.5128(5) -0.2847(2) 0.0238(8) Uani 1 1 d .
N1 N -0.8478(4) -0.8279(6) -0.7809(3) 0.0261(11) Uani 1 1 d .
N2 N -0.9362(4) -0.6486(6) -0.8870(3) 0.0289(11) Uani 1 1 d .
H2 H -0.9879 -0.5845 -0.9243 0.035 Uiso 1 1 calc R
N3 N -1.1716(5) -0.6758(8) -0.7609(5) 0.0562(19) Uani 1 1 d .
C4 C -1.0014(6) -0.7769(9) -0.7297(5) 0.0447(17) Uani 1 1 d .
H4 H -0.9339 -0.8296 -0.6918 0.054 Uiso 1 1 calc R
C14 C -0.3843(4) -0.5751(7) -0.4006(3) 0.0164(10) Uani 1 1 d .
C16 C -0.2888(5) -0.4008(8) -0.4421(4) 0.0349(15) Uani 1 1 d .
H16 H -0.2468 -0.3081 -0.4330 0.042 Uiso 1 1 calc R
C12 C -0.3804(4) -0.6384(7) -0.5248(3) 0.0160(10) Uani 1 1 d .
C9 C -0.7842(4) -0.7938(7) -0.8127(3) 0.0203(11) Uani 1 1 d .
C10 C -0.6798(4) -0.8836(6) -0.7805(3) 0.0173(11) Uani 1 1 d .
C6 C -0.9382(4) -0.7356(7) -0.8265(4) 0.0280(13) Uani 1 1 d .
C18 C -0.3191(4) -0.5023(8) -0.5114(3) 0.0250(12) Uani 1 1 d .
H18 H -0.2975 -0.4772 -0.5487 0.030 Uiso 1 1 calc R
C13 C -0.4137(4) -0.6754(6) -0.4694(3) 0.0161(10) Uani 1 1 d .
H13 H -0.4559 -0.7680 -0.4788 0.019 Uiso 1 1 calc R
C7 C -0.8374(4) -0.6810(7) -0.8780(3) 0.0237(12) Uani 1 1 d .
C17 C -0.3212(5) -0.4384(8) -0.3870(3) 0.0278(13) Uani 1 1 d .
H17 H -0.3003 -0.3712 -0.3403 0.033 Uiso 1 1 calc R
C15 C -0.4240(4) -0.6133(6) -0.3430(3) 0.0162(11) Uani 1 1 d .
C11 C -0.4150(4) -0.7471(7) -0.6007(3) 0.0184(11) Uani 1 1 d .
C5 C -1.0263(5) -0.7226(8) -0.8089(4) 0.0352(15) Uani 1 1 d .
C3 C -1.1274(5) -0.6505(9) -0.8649(5) 0.0449(18) Uani 1 1 d .
H3 H -1.1482 -0.6198 -0.9199 0.054 Uiso 1 1 calc R
C1 C -1.0758(7) -0.7530(10) -0.7073(6) 0.058(2) Uani 1 1 d .
H1 H -1.0597 -0.7907 -0.6545 0.069 Uiso 1 1 calc R
C2 C -1.1983(6) -0.6244(9) -0.8375(6) 0.056(2) Uani 1 1 d .
H2A H -1.2656 -0.5700 -0.8735 0.068 Uiso 1 1 calc R
O1W O 0.1639(5) -0.2789(10) -0.4097(4) 0.078(2) Uani 1 1 d G
H1WA H 0.1170 -0.3411 -0.4503 0.117 Uiso 1 1 d G
H1WB H 0.2298 -0.3032 -0.3949 0.117 Uiso 1 1 d G
O2W O 0.0305(14) -0.976(2) -0.0244(11) 0.048(5) Uani 0.25 1 d P
O2 O -0.7118(3) -0.5799(5) -0.9111(2) 0.0295(9) Uani 1 1 d .
O1 O -0.8946(4) -0.5702(10) -1.0101(3) 0.077(2) Uani 1 1 d .
C8 C -0.8114(4) -0.6035(8) -0.9373(3) 0.0282(13) Uani 1 1 d .

loop_
_atom_site_aniso_label
_atom_site_aniso_U_11
_atom_site_aniso_U_22
_atom_site_aniso_U_33
_atom_site_aniso_U_23
_atom_site_aniso_U_13
_atom_site_aniso_U_12
Tb1 0.01527(12) 0.01345(13) 0.01254(12) -0.00046(10) 0.00978(9) -0.00113(10)
O5 0.0180(18) 0.047(3) 0.0135(17) 0.0057(17) 0.0110(15) 0.0057(18)
O4 0.0111(16) 0.0182(19) 0.0214(17) 0.0013(15) 0.0104(14) -0.0005(14)
O3 0.0230(19) 0.019(2) 0.037(2) 0.0074(17) 0.0214(17) 0.0030(16)
O6 0.043(2) 0.017(2) 0.0250(19) -0.0044(16) 0.0224(18) 0.0000(18)
O7 0.034(2) 0.017(2) 0.0273(19) 0.0034(16) 0.0241(18) 0.0008(17)
O8 0.028(2) 0.029(2) 0.0214(18) -0.0061(17) 0.0179(16) -0.0032(17)
N1 0.020(2) 0.025(3) 0.040(3) -0.001(2) 0.021(2) 0.001(2)
N2 0.016(2) 0.032(3) 0.036(3) 0.005(2) 0.012(2) 0.008(2)
N3 0.049(4) 0.048(4) 0.101(5) -0.034(4) 0.059(4) -0.018(3)
C4 0.046(4) 0.041(4) 0.067(5) -0.001(4) 0.044(4) 0.001(3)
C14 0.018(2) 0.018(3) 0.015(2) 0.004(2) 0.011(2) 0.005(2)
C16 0.042(3) 0.038(4) 0.034(3) -0.013(3) 0.027(3) -0.022(3)
C12 0.015(2) 0.021(3) 0.014(2) 0.000(2) 0.009(2) 0.002(2)
C9 0.016(2) 0.019(3) 0.027(3) -0.001(2) 0.013(2) 0.001(2)
C10 0.015(2) 0.019(3) 0.018(2) -0.005(2) 0.008(2) 0.000(2)
C6 0.020(3) 0.027(3) 0.044(3) -0.003(3) 0.022(3) 0.000(2)
C18 0.027(3) 0.034(3) 0.020(3) -0.002(2) 0.017(2) -0.007(3)
C13 0.016(2) 0.016(3) 0.016(2) 0.003(2) 0.009(2) 0.003(2)
C7 0.017(2) 0.023(3) 0.028(3) -0.003(2) 0.010(2) 0.002(2)
C17 0.036(3) 0.030(3) 0.022(3) -0.010(3) 0.019(2) -0.009(3)
C15 0.014(2) 0.021(3) 0.013(2) 0.003(2) 0.007(2) 0.006(2)
C11 0.017(2) 0.024(3) 0.013(2) 0.001(2) 0.008(2) 0.008(2)
C5 0.029(3) 0.027(3) 0.061(4) -0.010(3) 0.032(3) -0.002(3)
C3 0.024(3) 0.040(4) 0.073(5) -0.011(4) 0.028(3) -0.002(3)
C1 0.070(5) 0.049(5) 0.089(6) -0.012(5) 0.067(5) -0.007(4)
C2 0.023(3) 0.040(4) 0.106(7) -0.029(5) 0.036(4) -0.007(3)
O1W 0.048(3) 0.111(6) 0.084(5) 0.002(4) 0.043(3) -0.001(4)
O2W 0.035(10) 0.020(9) 0.036(10) -0.013(8) -0.012(7) 0.015(8)
O2 0.0200(19) 0.042(3) 0.0244(19) 0.0063(19) 0.0109(16) -0.0023(19)
O1 0.033(3) 0.155(7) 0.038(3) 0.046(4) 0.016(2) 0.038(4)
C8 0.022(3) 0.036(4) 0.023(3) 0.003(3) 0.010(2) 0.007(3)

loop_
_atom_type_symbol
_atom_type_description
_atom_type_scat_dispersion_real
_atom_type_scat_dispersion_imag
_atom_type_scat_source
C C 0.0033 0.0016 'International Tables Vol C Tables 4.2.6.8 and 6.1.1.4'
H H 0.0000 0.0000 'International Tables Vol C Tables 4.2.6.8 and 6.1.1.4'
N N 0.0061 0.0033 'International Tables Vol C Tables 4.2.6.8 and 6.1.1.4'
O O 0.0106 0.0060 'International Tables Vol C Tables 4.2.6.8 and 6.1.1.4'
Tb Tb -0.1723 4.1537 'International Tables Vol C Tables 4.2.6.8 and 6.1.1.4'

loop_
_geom_angle_atom_site_label_1
_geom_angle_atom_site_label_2
_geom_angle_atom_site_label_3
_geom_angle
_geom_angle_site_symmetry_1
_geom_angle_site_symmetry_3
O7 Tb1 O8 155.13(14) 4_545 3_444
O7 Tb1 O2 90.94(14) 4_545 .
O8 Tb1 O2 85.26(13) 3_444 .
O7 Tb1 O6 87.31(13) 4_545 2_453
O8 Tb1 O6 114.70(14) 3_444 2_453
O2 Tb1 O6 72.66(14) . 2_453
O7 Tb1 O5 89.20(13) 4_545 .
O8 Tb1 O5 78.92(13) 3_444 .
O2 Tb1 O5 141.59(14) . .
O6 Tb1 O5 145.66(13) 2_453 .
O7 Tb1 O4 73.43(12) 4_545 .
O8 Tb1 O4 82.02(13) 3_444 .
O2 Tb1 O4 72.32(13) . .
O6 Tb1 O4 139.42(12) 2_453 .
O5 Tb1 O4 70.96(13) . .
O7 Tb1 O3 69.64(13) 4_545 2_453
O8 Tb1 O3 125.77(12) 3_444 2_453
O2 Tb1 O3 141.75(12) . 2_453
O6 Tb1 O3 73.77(13) 2_453 2_453
O5 Tb1 O3 73.00(12) . 2_453
O4 Tb1 O3 127.85(12) . 2_453
O7 Tb1 O4 120.23(12) 4_545 2_453
O8 Tb1 O4 79.67(12) 3_444 2_453
O2 Tb1 O4 130.42(13) . 2_453
O6 Tb1 O4 71.62(12) 2_453 2_453
O5 Tb1 O4 80.87(13) . 2_453
O4 Tb1 O4 148.83(4) . 2_453
O3 Tb1 O4 51.02(11) 2_453 2_453
O7 Tb1 C10 94.68(14) 4_545 2_453
O8 Tb1 C10 103.42(14) 3_444 2_453
O2 Tb1 C10 141.97(14) . 2_453
O6 Tb1 C10 70.08(14) 2_453 2_453
O5 Tb1 C10 76.18(13) . 2_453
O4 Tb1 C10 145.00(12) . 2_453
O3 Tb1 C10 25.34(13) 2_453 2_453
O4 Tb1 C10 25.70(12) 2_453 2_453
C11 O5 Tb1 130.0(3) . .
C10 O4 Tb1 140.0(3) . .
C10 O4 Tb1 92.1(3) . 2_443
Tb1 O4 Tb1 120.42(12) . 2_443
C10 O3 Tb1 96.9(3) . 2_443
C11 O6 Tb1 118.0(3) . 2_443
C15 O7 Tb1 142.6(3) . 4_546
C15 O8 Tb1 139.3(3) . 3_444
C6 N1 C9 104.9(5) . .
C6 N2 C7 107.4(5) . .
C6 N2 H2 126.3 . .
C7 N2 H2 126.3 . .
C2 N3 C1 121.3(6) . .
C1 C4 C5 119.9(7) . .
C1 C4 H4 120.0 . .
C5 C4 H4 120.0 . .
C13 C14 C17 119.4(4) . .
C13 C14 C15 119.7(5) . .
C17 C14 C15 120.8(5) . .
C17 C16 C18 119.7(5) . .
C17 C16 H16 120.2 . .
C18 C16 H16 120.2 . .
C18 C12 C13 120.0(5) . .
C18 C12 C11 120.3(4) . .
C13 C12 C11 119.6(5) . .
N1 C9 C7 110.3(5) . .
N1 C9 C10 119.7(5) . .
C7 C9 C10 129.8(5) . .
O3 C10 O4 119.9(5) . .
O3 C10 C9 118.6(5) . .
O4 C10 C9 121.6(5) . .
O3 C10 Tb1 57.7(3) . 2_443
O4 C10 Tb1 62.2(3) . 2_443
C9 C10 Tb1 175.7(4) . 2_443
N1 C6 N2 111.8(5) . .
N1 C6 C5 123.7(6) . .
N2 C6 C5 124.4(5) . .
C12 C18 C16 120.2(5) . .
C12 C18 H18 119.9 . .
C16 C18 H18 119.9 . .
C14 C13 C12 120.2(5) . .
C14 C13 H13 119.9 . .
C12 C13 H13 119.9 . .
N2 C7 C9 105.6(5) . .
N2 C7 C8 119.9(5) . .
C9 C7 C8 134.4(5) . .
C16 C17 C14 120.5(5) . .
C16 C17 H17 119.8 . .
C14 C17 H17 119.8 . .
O7 C15 O8 124.9(4) . .
O7 C15 C14 117.2(4) . .
O8 C15 C14 117.9(5) . .
O6 C11 O5 123.2(5) . .
O6 C11 C12 118.6(4) . .
O5 C11 C12 118.2(5) . .
C3 C5 C4 119.2(6) . .
C3 C5 C6 122.8(6) . .
C4 C5 C6 117.9(6) . .
C5 C3 C2 118.3(8) . .
C5 C3 H3 120.9 . .
C2 C3 H3 120.9 . .
N3 C1 C4 120.1(8) . .
N3 C1 H1 120.0 . .
C4 C1 H1 120.0 . .
N3 C2 C3 121.1(7) . .
N3 C2 H2A 119.5 . .
C3 C2 H2A 119.5 . .
H1WA O1W H1WB 109.5 . .
C8 O2 Tb1 147.1(3) . .
O1 C8 O2 126.3(6) . .
O1 C8 C7 114.7(5) . .
O2 C8 C7 119.0(5) . .

loop_
_geom_bond_atom_site_label_1
_geom_bond_atom_site_label_2
_geom_bond_distance
_geom_bond_site_symmetry_2
Tb1 O7 2.277(3) 4_545
Tb1 O8 2.317(3) 3_444
Tb1 O2 2.336(4) .
Tb1 O6 2.372(4) 2_453
Tb1 O5 2.377(3) .
Tb1 O4 2.432(3) .
Tb1 O3 2.479(3) 2_453
Tb1 O4 2.577(3) 2_453
Tb1 C10 2.911(5) 2_453
O5 C11 1.270(6) .
O4 C10 1.263(6) .
O4 Tb1 2.577(3) 2_443
O3 C10 1.255(6) .
O3 Tb1 2.479(3) 2_443
O6 C11 1.249(7) .
O6 Tb1 2.372(4) 2_443
O7 C15 1.246(6) .
O7 Tb1 2.277(3) 4_546
O8 C15 1.262(6) .
O8 Tb1 2.317(3) 3_444
N1 C6 1.327(7) .
N1 C9 1.368(7) .
N2 C6 1.352(8) .
N2 C7 1.361(7) .
N2 H2 0.8600 .
N3 C2 1.326(11) .
N3 C1 1.328(11) .
C4 C1 1.362(9) .
C4 C5 1.387(10) .
C4 H4 0.9300 .
C14 C13 1.382(7) .
C14 C17 1.382(8) .
C14 C15 1.503(6) .
C16 C17 1.379(8) .
C16 C18 1.391(8) .
C16 H16 0.9300 .
C12 C18 1.363(8) .
C12 C13 1.392(7) .
C12 C11 1.508(7) .
C9 C7 1.378(8) .
C9 C10 1.469(7) .
C10 Tb1 2.911(5) 2_443
C6 C5 1.476(7) .
C18 H18 0.9300 .
C13 H13 0.9300 .
C7 C8 1.494(8) .
C17 H17 0.9300 .
C5 C3 1.366(9) .
C3 C2 1.386(10) .
C3 H3 0.9300 .
C1 H1 0.9300 .
C2 H2A 0.9300 .
O1W H1WA 0.8501 .
O1W H1WB 0.8505 .
O2W O2W 1.62(4) 3_535
O2 C8 1.244(7) .
O1 C8 1.239(7) .

loop_
_geom_torsion_atom_site_label_1
_geom_torsion_atom_site_label_2
_geom_torsion_atom_site_label_3
_geom_torsion_atom_site_label_4
_geom_torsion
_geom_torsion_site_symmetry_1
_geom_torsion_site_symmetry_4
O7 Tb1 O5 C11 -128.7(5) 4_545 .
O8 Tb1 O5 C11 29.4(5) 3_444 .
O2 Tb1 O5 C11 -38.2(6) . .
O6 Tb1 O5 C11 147.3(4) 2_453 .
O4 Tb1 O5 C11 -55.9(5) . .
O3 Tb1 O5 C11 162.4(5) 2_453 .
O4 Tb1 O5 C11 110.5(5) 2_453 .
C10 Tb1 O5 C11 136.3(5) 2_453 .
O7 Tb1 O4 C10 -159.3(5) 4_545 .
O8 Tb1 O4 C10 24.7(5) 3_444 .
O2 Tb1 O4 C10 -62.8(5) . .
O6 Tb1 O4 C10 -94.3(5) 2_453 .
O5 Tb1 O4 C10 105.7(5) . .
O3 Tb1 O4 C10 154.4(4) 2_453 .
O4 Tb1 O4 C10 79.2(5) 2_453 .
C10 Tb1 O4 C10 126.8(4) 2_453 .
O7 Tb1 O4 Tb1 60.88(15) 4_545 2_443
O8 Tb1 O4 Tb1 -115.11(16) 3_444 2_443
O2 Tb1 O4 Tb1 157.35(18) . 2_443
O6 Tb1 O4 Tb1 125.88(18) 2_453 2_443
O5 Tb1 O4 Tb1 -34.14(14) . 2_443
O3 Tb1 O4 Tb1 14.6(2) 2_453 2_443
O4 Tb1 O4 Tb1 -60.7(2) 2_453 2_443
C10 Tb1 O4 Tb1 -13.1(3) 2_453 2_443
C6 N1 C9 C7 -0.3(6) . .
C6 N1 C9 C10 -176.0(5) . .
Tb1 O3 C10 O4 2.9(5) 2_443 .
Tb1 O3 C10 C9 -177.5(4) 2_443 .
Tb1 O4 C10 O3 -149.0(4) . .
Tb1 O4 C10 O3 -2.8(5) 2_443 .
Tb1 O4 C10 C9 31.5(7) . .
Tb1 O4 C10 C9 177.7(4) 2_443 .
Tb1 O4 C10 Tb1 -146.2(5) . 2_443
N1 C9 C10 O3 20.7(7) . .
C7 C9 C10 O3 -154.1(6) . .
N1 C9 C10 O4 -159.8(5) . .
C7 C9 C10 O4 25.4(9) . .
N1 C9 C10 Tb1 -8(5) . 2_443
C7 C9 C10 Tb1 177(5) . 2_443
C9 N1 C6 N2 1.7(7) . .
C9 N1 C6 C5 -174.6(6) . .
C7 N2 C6 N1 -2.5(7) . .
C7 N2 C6 C5 173.8(6) . .
C13 C12 C18 C16 0.6(8) . .
C11 C12 C18 C16 179.0(5) . .
C17 C16 C18 C12 -0.1(9) . .
C17 C14 C13 C12 -0.4(7) . .
C15 C14 C13 C12 178.0(4) . .
C18 C12 C13 C14 -0.3(7) . .
C11 C12 C13 C14 -178.8(4) . .
C6 N2 C7 C9 2.2(6) . .
C6 N2 C7 C8 179.2(5) . .
N1 C9 C7 N2 -1.2(6) . .
C10 C9 C7 N2 174.0(5) . .
N1 C9 C7 C8 -177.5(6) . .
C10 C9 C7 C8 -2.4(11) . .
C18 C16 C17 C14 -0.6(9) . .
C13 C14 C17 C16 0.8(8) . .
C15 C14 C17 C16 -177.5(5) . .
Tb1 O7 C15 O8 -22.2(9) 4_546 .
Tb1 O7 C15 C14 158.0(4) 4_546 .
Tb1 O8 C15 O7 -27.3(8) 3_444 .
Tb1 O8 C15 C14 152.5(4) 3_444 .
C13 C14 C15 O7 4.8(7) . .
C17 C14 C15 O7 -176.8(5) . .
C13 C14 C15 O8 -175.0(4) . .
C17 C14 C15 O8 3.4(7) . .
Tb1 O6 C11 O5 10.7(6) 2_443 .
Tb1 O6 C11 C12 -167.7(3) 2_443 .
Tb1 O5 C11 O6 83.8(6) . .
Tb1 O5 C11 C12 -97.7(5) . .
C18 C12 C11 O6 169.1(5) . .
C13 C12 C11 O6 -12.5(7) . .
C18 C12 C11 O5 -9.4(7) . .
C13 C12 C11 O5 169.0(4) . .
C1 C4 C5 C3 -2.3(11) . .
C1 C4 C5 C6 173.6(7) . .
N1 C6 C5 C3 -168.2(6) . .
N2 C6 C5 C3 16.0(10) . .
N1 C6 C5 C4 16.1(9) . .
N2 C6 C5 C4 -159.8(6) . .
C4 C5 C3 C2 4.4(10) . .
C6 C5 C3 C2 -171.2(6) . .
C2 N3 C1 C4 1.8(12) . .
C5 C4 C1 N3 -0.9(12) . .
C1 N3 C2 C3 0.5(11) . .
C5 C3 C2 N3 -3.6(11) . .
O7 Tb1 O2 C8 123.4(8) 4_545 .
O8 Tb1 O2 C8 -32.0(8) 3_444 .
O6 Tb1 O2 C8 -149.7(8) 2_453 .
O5 Tb1 O2 C8 33.5(9) . .
O4 Tb1 O2 C8 51.1(8) . .
O3 Tb1 O2 C8 -179.4(7) 2_453 .
O4 Tb1 O2 C8 -104.1(8) 2_453 .
C10 Tb1 O2 C8 -137.8(7) 2_453 .
Tb1 O2 C8 O1 167.9(6) . .
Tb1 O2 C8 C7 -13.0(11) . .
N2 C7 C8 O1 -28.7(9) . .
C9 C7 C8 O1 147.2(7) . .
N2 C7 C8 O2 152.1(6) . .
C9 C7 C8 O2 -32.0(10) . .
